data_4133810
loop_
_publ_author_name
'Queyriaux, Nicolas'
'Sun, Dongyue'
'Fize, Jennifer'
'Pecaut, Jacques'
'Field, Martin J.'
'Chavarot-Kerlidou, Murielle'
'Artero, Vincent'

_publ_section_title
;
 Electrocatalytic Hydrogen Evolution with a Cobalt Complex Bearing Pendant
 Proton Relays: Acid Strength and Applied Potential Govern Mechanism and
 Stability.
;
_journal_name_full 'Journal of the American Chemical Society'
_journal_paper_doi 10.1021/jacs.9b10407
_journal_year 2019
_chemical_formula_sum 'C21 H20 Cl2 Co N6 O'
_chemical_formula_weight 502.26
_space_group_crystal_system triclinic
_space_group_IT_number 2
_space_group_name_Hall '-P 1'
_space_group_name_H-M_alt 'P -1'
_atom_sites_solution_hydrogens difmap
_audit_creation_method SHELXL-2013
_cell_angle_alpha 86.398(8)
_cell_angle_beta 89.550(8)
_cell_angle_gamma 83.366(8)
_cell_formula_units_Z 2
_cell_length_a 8.4314(9)
_cell_length_b 10.6619(9)
_cell_length_c 11.7732(12)
_cell_measurement_reflns_used 3232
_cell_measurement_temperature 150(2)
_cell_measurement_theta_max 31.9140
_cell_measurement_theta_min 3.2710
_cell_volume 1049.19(18)
_computing_cell_refinement
;
Agilent Technologies, (2013), CrysAlisPro Software system, 
version 1.171. 36.28, Agilent Technologies UK Ltd, Oxford, UK
;
_computing_data_collection
;
Agilent Technologies, (2013), CrysAlisPro Software system, 
version 1.171.36.28, Agilent Technologies UK Ltd, Oxford, UK
;
_computing_data_reduction
;
Agilent Technologies, (2013), CrysAlisPro Software system, 
version 1.171. 36.28, Agilent Technologies UK Ltd, Oxford, UK
;
_computing_molecular_graphics
;
Mercury 3.1 New software for searching the Cambridge Structural Database 
and visualizing crystal structures (I.J. Bruno, J.C. Cole, P.R. Edgington, 
M. Kessler, C.F. Macrae, P. McCabe, J. Pearson, R. Taylor, 
Acta Cryst., 2002, B58, 389-397)
;
_computing_publication_material 'SHELXL-2013 (Sheldrick, 2013)'
_computing_structure_refinement
;
OLEX2: a complete structure solution, refinement and analysis program 
(O. V. Dolomanov, L. J. Bourhis, R. J. Gildea, J. A. K. Howard and 
H. Puschmann. J. Appl. Cryst. 2009, 42, 339-34).
;
_computing_structure_solution
;
SUPERFLIP program (Palatinus, L. & Chapuis, G. J. Appl. Cryst., 2007,
 40, 786-790)
;
_diffrn_ambient_temperature 150(2)
_diffrn_detector_area_resol_mean 15.9653
_diffrn_measured_fraction_theta_full 0.998
_diffrn_measured_fraction_theta_max 0.994
_diffrn_measurement_details
;
#__ type_ start__ end____ width___ exp.time_
  1 omega   -4.00   96.00   1.0000    1.0000
omega____ theta____ kappa____ phi______ frames
    -       25.5614   77.0000  -90.0000 100

#__ type_ start__ end____ width___ exp.time_
  2 omega  -25.00   67.00   1.0000    1.0000
omega____ theta____ kappa____ phi______ frames
    -       25.5614  -99.0000  150.0000 92

#__ type_ start__ end____ width___ exp.time_
  3 omega  -25.00   67.00   1.0000    1.0000
omega____ theta____ kappa____ phi______ frames
    -       25.5614  -99.0000   30.0000 92

#__ type_ start__ end____ width___ exp.time_
  4 omega -100.00   46.00   1.0000    1.0000
omega____ theta____ kappa____ phi______ frames
    -      -27.2801    0.0000  120.0000 146

#__ type_ start__ end____ width___ exp.time_
  5 omega    4.00   68.00   1.0000    1.0000
omega____ theta____ kappa____ phi______ frames
    -       25.5614   57.0000   90.0000 64

;
_diffrn_measurement_device_type 'Xcalibur, Sapphire3'
_diffrn_measurement_method '\w scans'
_diffrn_radiation_type MoK\a
_diffrn_radiation_wavelength 0.71073
_diffrn_reflns_av_R_equivalents 0.0318
_diffrn_reflns_av_unetI/netI 0.0552
_diffrn_reflns_Laue_measured_fraction_full 0.998
_diffrn_reflns_Laue_measured_fraction_max 0.994
_diffrn_reflns_limit_h_max 12
_diffrn_reflns_limit_h_min -12
_diffrn_reflns_limit_k_max 15
_diffrn_reflns_limit_k_min -14
_diffrn_reflns_limit_l_max 13
_diffrn_reflns_limit_l_min -16
_diffrn_reflns_number 12731
_diffrn_reflns_point_group_measured_fraction_full 0.998
_diffrn_reflns_point_group_measured_fraction_max 0.994
_diffrn_reflns_theta_full 25.242
_diffrn_reflns_theta_max 30.500
_diffrn_reflns_theta_min 3.273
_diffrn_source 'Enhance (Mo) X-ray Source'
_exptl_absorpt_coefficient_mu 1.100
_exptl_absorpt_correction_T_max 1.00000
_exptl_absorpt_correction_T_min 0.96559
_exptl_absorpt_correction_type multi-scan
_exptl_absorpt_process_details
;
CrysAlisPro, Agilent Technologies,
Version 1.171.37.31 (release 14-01-2014 CrysAlis171 .NET)
(compiled Jan 14 2014,18:38:05)
Empirical absorption correction using spherical harmonics,
 implemented in SCALE3 ABSPACK scaling algorithm.
Empirical absorption correction using spherical harmonics,
 implemented in SCALE3 ABSPACK scaling algorithm.
;
_exptl_crystal_colour 'translucent dark brown'
_exptl_crystal_density_diffrn 1.590
_exptl_crystal_description block
_exptl_crystal_F_000 514
_exptl_crystal_size_max 0.400
_exptl_crystal_size_mid 0.300
_exptl_crystal_size_min 0.300
_refine_diff_density_max 0.525
_refine_diff_density_min -0.411
_refine_diff_density_rms 0.081
_refine_ls_extinction_method none
_refine_ls_goodness_of_fit_ref 1.055
_refine_ls_hydrogen_treatment refall
_refine_ls_matrix_type full
_refine_ls_number_parameters 360
_refine_ls_number_reflns 6357
_refine_ls_number_restraints 0
_refine_ls_restrained_S_all 1.055
_refine_ls_R_factor_all 0.0528
_refine_ls_R_factor_gt 0.0383
_refine_ls_shift/su_max 0.002
_refine_ls_shift/su_mean 0.000
_refine_ls_structure_factor_coef Fsqd
_refine_ls_weighting_details 'w=1/[\s^2^(Fo^2^)+(0.0239P)^2^+0.3626P] where P=(Fo^2^+2Fc^2^)/3'
_refine_ls_weighting_scheme calc
_refine_ls_wR_factor_gt 0.0758
_refine_ls_wR_factor_ref 0.0828
_reflns_Friedel_coverage 0.000
_reflns_number_gt 5095
_reflns_number_total 6357
_reflns_threshold_expression 'I > 2\s(I)'
_cod_data_source_file ja9b10407_si_002.cif
_cod_data_source_block nq258
_cod_database_code 4133810
_shelx_space_group_comment
; 
The symmetry employed for this shelxl refinement is uniquely defined 
by the following loop, which should always be used as a source of 
symmetry information in preference to the above space-group names. 
They are only intended as comments. 
;
_shelx_estimated_absorpt_t_min 0.667
_shelx_estimated_absorpt_t_max 0.734
_shelxl_version_number 2013-4

loop_
_space_group_symop_operation_xyz
'x, y, z'
'-x, -y, -z'

loop_
_atom_site_label
_atom_site_type_symbol
_atom_site_fract_x
_atom_site_fract_y
_atom_site_fract_z
_atom_site_U_iso_or_equiv
_atom_site_adp_type
_atom_site_occupancy
_atom_site_site_symmetry_order
_atom_site_calc_flag
Co1 Co 1.35903(3) 0.34305(2) 1.26562(2) 0.01296(7) Uani 1 1 d
Cl1 Cl 1.46253(5) 0.51990(4) 1.31899(4) 0.01766(10) Uani 1 1 d
Cl2 Cl 0.83504(7) 0.82234(5) 1.22817(5) 0.03355(14) Uani 1 1 d
O1 O 1.1157(2) 0.9901(2) 1.22559(16) 0.0449(5) Uani 1 1 d
N6 N 1.13324(17) 0.36167(14) 1.33658(13) 0.0150(3) Uani 1 1 d
N5 N 1.05420(18) 0.55662(15) 1.23257(13) 0.0171(3) Uani 1 1 d
N3 N 1.46418(17) 0.24831(14) 1.13309(13) 0.0137(3) Uani 1 1 d
N1 N 1.48790(18) 0.21808(14) 1.38096(13) 0.0159(3) Uani 1 1 d
N4 N 1.24553(17) 0.44213(14) 1.12511(13) 0.0139(3) Uani 1 1 d
N2 N 1.60468(19) 0.08024(15) 1.24572(13) 0.0181(3) Uani 1 1 d
C5 C 1.5885(2) 0.11727(17) 1.35503(15) 0.0146(3) Uani 1 1 d
C18 C 1.0261(2) 0.46413(17) 1.31510(15) 0.0149(3) Uani 1 1 d
C22 C 1.0951(2) 0.27507(19) 1.41869(17) 0.0201(4) Uani 1 1 d
C7 C 1.5664(2) 0.14204(17) 1.14160(15) 0.0150(4) Uani 1 1 d
C16 C 1.1358(2) 0.54158(17) 1.13225(15) 0.0141(3) Uani 1 1 d
C15 C 1.0999(2) 0.62955(18) 1.04000(16) 0.0175(4) Uani 1 1 d
C19 C 0.8818(2) 0.48202(19) 1.37490(16) 0.0189(4) Uani 1 1 d
C14 C 1.1759(2) 0.60694(19) 0.93921(17) 0.0196(4) Uani 1 1 d
C1 C 1.4816(2) 0.24879(18) 1.49091(16) 0.0193(4) Uani 1 1 d
C12 C 1.3173(2) 0.42025(17) 1.02458(15) 0.0137(3) Uani 1 1 d
C21 C 0.9579(2) 0.2876(2) 1.48126(19) 0.0244(4) Uani 1 1 d
C11 C 1.4329(2) 0.30483(17) 1.02694(15) 0.0143(3) Uani 1 1 d
C2 C 1.5687(2) 0.18122(19) 1.57576(17) 0.0214(4) Uani 1 1 d
C20 C 0.8488(2) 0.3941(2) 1.45806(18) 0.0232(4) Uani 1 1 d
C8 C 1.6392(2) 0.08866(19) 1.04581(17) 0.0196(4) Uani 1 1 d
C13 C 1.2849(2) 0.50000(18) 0.92891(16) 0.0178(4) Uani 1 1 d
C10 C 1.5015(2) 0.25772(19) 0.93071(16) 0.0195(4) Uani 1 1 d
C9 C 1.6069(2) 0.1471(2) 0.94071(17) 0.0216(4) Uani 1 1 d
C4 C 1.6833(2) 0.04433(18) 1.43806(17) 0.0184(4) Uani 1 1 d
C3 C 1.6721(2) 0.07600(18) 1.54855(17) 0.0204(4) Uani 1 1 d
C31 C 1.0558(4) 1.0972(3) 1.1592(3) 0.0514(8) Uani 1 1 d
H10 H 1.478(2) 0.2979(19) 0.8602(17) 0.013(5) Uiso 1 1 d
H1 H 1.419(3) 0.322(2) 1.5037(19) 0.028(6) Uiso 1 1 d
H22 H 1.172(3) 0.202(2) 1.4310(19) 0.027(6) Uiso 1 1 d
H21 H 0.943(3) 0.221(2) 1.5377(19) 0.027(6) Uiso 1 1 d
H13 H 1.339(3) 0.483(2) 0.8605(19) 0.022(6) Uiso 1 1 d
H15 H 1.019(2) 0.700(2) 1.0506(17) 0.018(5) Uiso 1 1 d
H4 H 1.756(2) -0.026(2) 1.4122(17) 0.019(5) Uiso 1 1 d
H19 H 0.810(3) 0.560(2) 1.3519(18) 0.023(6) Uiso 1 1 d
H14 H 1.153(3) 0.667(2) 0.875(2) 0.029(6) Uiso 1 1 d
H8 H 1.709(2) 0.014(2) 1.0556(18) 0.022(6) Uiso 1 1 d
H2A H 1.560(3) 0.207(2) 1.649(2) 0.029(6) Uiso 1 1 d
H20 H 0.752(3) 0.405(2) 1.4972(18) 0.019(5) Uiso 1 1 d
H9 H 1.655(3) 0.110(2) 0.8776(19) 0.025(6) Uiso 1 1 d
H5 H 0.991(3) 0.626(2) 1.2338(19) 0.026(6) Uiso 1 1 d
H2 H 1.667(3) 0.013(2) 1.2405(19) 0.024(6) Uiso 1 1 d
H3 H 1.734(3) 0.026(2) 1.605(2) 0.031(6) Uiso 1 1 d
H31A H 1.143(4) 1.154(3) 1.159(3) 0.066(10) Uiso 1 1 d
H1A H 1.043(5) 0.933(4) 1.232(3) 0.103(16) Uiso 1 1 d
H31B H 1.015(4) 1.074(3) 1.088(3) 0.074(11) Uiso 1 1 d
H31C H 0.961(4) 1.136(3) 1.200(3) 0.089(12) Uiso 1 1 d

loop_
_atom_site_aniso_label
_atom_site_aniso_U_11
_atom_site_aniso_U_22
_atom_site_aniso_U_33
_atom_site_aniso_U_23
_atom_site_aniso_U_13
_atom_site_aniso_U_12
Co1 0.01301(11) 0.01202(12) 0.01289(12) -0.00015(9) 0.00117(9) 0.00222(9)
Cl1 0.0200(2) 0.0160(2) 0.0173(2) -0.00193(16) 0.00109(16) -0.00309(16)
Cl2 0.0383(3) 0.0216(3) 0.0363(3) -0.0020(2) -0.0001(2) 0.0158(2)
O1 0.0341(10) 0.0550(13) 0.0418(11) 0.0010(9) -0.0104(8) 0.0100(10)
N6 0.0141(7) 0.0133(7) 0.0170(8) -0.0005(6) 0.0012(6) 0.0002(6)
N5 0.0165(7) 0.0142(7) 0.0189(8) -0.0001(6) 0.0019(6) 0.0058(6)
N3 0.0131(7) 0.0122(7) 0.0152(7) -0.0007(6) 0.0007(6) 0.0012(6)
N1 0.0179(7) 0.0138(7) 0.0152(8) 0.0004(6) 0.0002(6) 0.0013(6)
N4 0.0128(7) 0.0137(7) 0.0144(7) 0.0000(6) -0.0006(6) 0.0016(6)
N2 0.0219(8) 0.0135(7) 0.0164(8) -0.0005(6) -0.0004(6) 0.0080(6)
C5 0.0157(8) 0.0121(8) 0.0156(9) 0.0003(7) 0.0018(7) -0.0004(7)
C18 0.0142(8) 0.0156(8) 0.0148(9) -0.0036(7) -0.0009(6) -0.0003(7)
C22 0.0200(9) 0.0159(9) 0.0236(10) 0.0023(8) 0.0011(7) -0.0012(7)
C7 0.0154(8) 0.0128(8) 0.0163(9) -0.0014(7) -0.0004(7) 0.0008(7)
C16 0.0141(8) 0.0124(8) 0.0154(9) -0.0015(7) -0.0013(6) 0.0002(6)
C15 0.0160(8) 0.0131(8) 0.0217(10) 0.0026(7) -0.0008(7) 0.0029(7)
C19 0.0129(8) 0.0245(10) 0.0187(9) -0.0046(8) 0.0012(7) 0.0020(7)
C14 0.0202(9) 0.0182(9) 0.0192(10) 0.0057(8) -0.0019(7) -0.0003(7)
C1 0.0245(9) 0.0153(9) 0.0173(9) -0.0016(7) 0.0018(7) 0.0014(8)
C12 0.0126(7) 0.0137(8) 0.0144(8) -0.0011(7) 0.0002(6) -0.0004(6)
C21 0.0239(10) 0.0234(10) 0.0263(11) 0.0022(8) 0.0053(8) -0.0070(8)
C11 0.0134(8) 0.0148(8) 0.0144(8) -0.0001(7) -0.0005(6) -0.0004(6)
C2 0.0293(10) 0.0185(9) 0.0165(10) 0.0000(8) -0.0025(8) -0.0036(8)
C20 0.0142(8) 0.0318(11) 0.0244(10) -0.0051(9) 0.0045(8) -0.0047(8)
C8 0.0190(9) 0.0168(9) 0.0217(10) -0.0031(7) 0.0017(7) 0.0044(7)
C13 0.0184(9) 0.0194(9) 0.0150(9) 0.0017(7) 0.0007(7) -0.0003(7)
C10 0.0219(9) 0.0216(10) 0.0140(9) -0.0008(7) 0.0014(7) 0.0013(8)
C9 0.0247(10) 0.0222(10) 0.0176(10) -0.0068(8) 0.0044(8) 0.0014(8)
C4 0.0167(8) 0.0157(9) 0.0214(10) 0.0023(7) -0.0010(7) 0.0018(7)
C3 0.0227(9) 0.0163(9) 0.0215(10) 0.0035(8) -0.0063(8) -0.0018(7)
C31 0.0497(18) 0.0390(16) 0.065(2) -0.0003(15) -0.0228(16) -0.0036(14)

loop_
_atom_type_symbol
_atom_type_description
_atom_type_scat_dispersion_real
_atom_type_scat_dispersion_imag
_atom_type_scat_source
C C 0.0033 0.0016 'International Tables Vol C Tables 4.2.6.8 and 6.1.1.4'
H H 0.0000 0.0000 'International Tables Vol C Tables 4.2.6.8 and 6.1.1.4'
Cl Cl 0.1484 0.1585 'International Tables Vol C Tables 4.2.6.8 and 6.1.1.4'
Co Co 0.3494 0.9721 'International Tables Vol C Tables 4.2.6.8 and 6.1.1.4'
N N 0.0061 0.0033 'International Tables Vol C Tables 4.2.6.8 and 6.1.1.4'
O O 0.0106 0.0060 'International Tables Vol C Tables 4.2.6.8 and 6.1.1.4'

loop_
_geom_angle_atom_site_label_1
_geom_angle_atom_site_label_2
_geom_angle_atom_site_label_3
_geom_angle
N3 Co1 N1 90.44(6)
N3 Co1 N6 134.90(6)
N1 Co1 N6 102.82(6)
N3 Co1 N4 78.02(6)
N1 Co1 N4 168.20(6)
N6 Co1 N4 84.02(6)
N3 Co1 Cl1 118.61(5)
N1 Co1 Cl1 95.89(5)
N6 Co1 Cl1 102.86(5)
N4 Co1 Cl1 91.86(5)
C31 O1 H1A 111(2)
C18 N6 C22 117.07(16)
C18 N6 Co1 123.00(12)
C22 N6 Co1 119.47(12)
C16 N5 C18 127.66(15)
C16 N5 H5 114.2(15)
C18 N5 H5 115.4(15)
C7 N3 C11 117.86(15)
C7 N3 Co1 126.34(12)
C11 N3 Co1 115.67(11)
C5 N1 C1 117.52(15)
C5 N1 Co1 125.71(12)
C1 N1 Co1 116.40(12)
C16 N4 C12 119.39(14)
C16 N4 Co1 123.82(12)
C12 N4 Co1 114.84(10)
C5 N2 C7 132.60(16)
C5 N2 H2 113.0(15)
C7 N2 H2 112.9(15)
N1 C5 N2 121.61(15)
N1 C5 C4 121.88(17)
N2 C5 C4 116.52(15)
N6 C18 N5 121.13(16)
N6 C18 C19 121.95(17)
N5 C18 C19 116.92(15)
N6 C22 C21 123.94(17)
N6 C22 H22 115.5(14)
C21 C22 H22 120.6(14)
N3 C7 N2 121.20(16)
N3 C7 C8 121.92(16)
N2 C7 C8 116.88(15)
N4 C16 N5 118.67(15)
N4 C16 C15 121.94(16)
N5 C16 C15 119.38(15)
C14 C15 C16 117.75(16)
C14 C15 H15 124.3(12)
C16 C15 H15 117.9(12)
C20 C19 C18 119.32(17)
C20 C19 H19 124.8(13)
C18 C19 H19 115.8(13)
C15 C14 C13 120.90(17)
C15 C14 H14 118.5(14)
C13 C14 H14 120.6(14)
N1 C1 C2 123.56(18)
N1 C1 H1 114.6(14)
C2 C1 H1 121.7(14)
N4 C12 C13 122.13(16)
N4 C12 C11 114.15(14)
C13 C12 C11 123.72(16)
C22 C21 C20 118.20(19)
C22 C21 H21 117.3(13)
C20 C21 H21 124.5(13)
C10 C11 N3 122.75(16)
C10 C11 C12 122.68(16)
N3 C11 C12 114.56(15)
C1 C2 C3 118.68(19)
C1 C2 H2A 119.9(14)
C3 C2 H2A 121.4(14)
C19 C20 C21 119.50(18)
C19 C20 H20 119.3(13)
C21 C20 H20 121.2(13)
C9 C8 C7 119.23(17)
C9 C8 H8 121.7(13)
C7 C8 H8 119.1(13)
C12 C13 C14 117.76(17)
C12 C13 H13 120.1(13)
C14 C13 H13 122.0(13)
C11 C10 C9 118.80(17)
C11 C10 H10 120.9(12)
C9 C10 H10 120.3(12)
C8 C9 C10 119.44(18)
C8 C9 H9 118.2(13)
C10 C9 H9 122.4(13)
C3 C4 C5 119.30(17)
C3 C4 H4 123.7(12)
C5 C4 H4 117.0(12)
C4 C3 C2 119.04(17)
C4 C3 H3 119.8(14)
C2 C3 H3 121.2(14)
O1 C31 H31A 104.5(17)
O1 C31 H31B 111(2)
H31A C31 H31B 120(3)
O1 C31 H31C 107(2)
H31A C31 H31C 109(3)
H31B C31 H31C 105(3)

loop_
_geom_bond_atom_site_label_1
_geom_bond_atom_site_label_2
_geom_bond_distance
Co1 N3 2.0518(15)
Co1 N1 2.0642(14)
Co1 N6 2.0665(15)
Co1 N4 2.0833(14)
Co1 Cl1 2.2911(6)
O1 C31 1.389(3)
O1 H1A 0.91(4)
N6 C18 1.347(2)
N6 C22 1.357(2)
N5 C16 1.371(2)
N5 C18 1.379(2)
N5 H5 0.86(2)
N3 C7 1.341(2)
N3 C11 1.367(2)
N1 C5 1.340(2)
N1 C1 1.354(2)
N4 C16 1.330(2)
N4 C12 1.346(2)
N2 C5 1.371(2)
N2 C7 1.377(2)
N2 H2 0.84(2)
C5 C4 1.404(2)
C18 C19 1.401(2)
C22 C21 1.364(3)
C22 H22 0.96(2)
C7 C8 1.400(3)
C16 C15 1.401(2)
C15 C14 1.366(3)
C15 H15 0.97(2)
C19 C20 1.362(3)
C19 H19 0.99(2)
C14 C13 1.390(3)
C14 H14 0.96(2)
C1 C2 1.362(3)
C1 H1 0.91(2)
C12 C13 1.377(2)
C12 C11 1.478(2)
C21 C20 1.391(3)
C21 H21 0.96(2)
C11 C10 1.365(3)
C2 C3 1.391(3)
C2 H2A 0.93(2)
C20 H20 0.93(2)
C8 C9 1.365(3)
C8 H8 0.94(2)
C13 H13 0.94(2)
C10 C9 1.392(3)
C10 H10 0.922(19)
C9 H9 0.93(2)
C4 C3 1.364(3)
C4 H4 0.97(2)
C3 H3 0.95(2)
C31 H31A 1.01(4)
C31 H31B 0.97(4)
C31 H31C 0.99(4)

loop_
_geom_hbond_atom_site_label_D
_geom_hbond_atom_site_label_H
_geom_hbond_atom_site_label_A
_geom_hbond_distance_DH
_geom_hbond_distance_HA
_geom_hbond_distance_DA
_geom_hbond_angle_DHA
_geom_hbond_site_symmetry_A
C13 H13 Cl1 0.94(2) 2.69(2) 3.602(2) 165.6(19) 2_867
C4 H4 Cl2 0.97(2) 2.81(2) 3.651(2) 144.5(16) 1_645
N5 H5 Cl2 0.86(2) 2.34(2) 3.1964(16) 175(2) .
N2 H2 Cl2 0.84(2) 2.35(2) 3.1949(16) 178(2) 1_645
O1 H1A Cl2 0.91(4) 2.23(4) 3.125(2) 169(3) .
